data_7117882
loop_
_publ_author_name
'Cajaraville, Ana'
'Su\'arez, Jaime'
'L\'opez, Susana'
'Varela, Jes\'us A'
'Sa\'a, Carlos'

_publ_section_title
;
 Rh(iii)-catalyzed [5+1] oxidative cycloaddition of arylguanidines with
 alkynes: a novel access to C4-disubstituted
 1,4-dihydroquinazolin-2-amines.
;
_journal_issue 82
_journal_name_full 'Chemical communications (Cambridge, England)'
_journal_page_first 15157
_journal_page_last 15160
_journal_paper_doi 10.1039/c5cc06388d
_journal_volume 51
_journal_year 2015
_chemical_formula_moiety 'C25 H31 Cl N3 Rh, 2(C H2 Cl2)'
_chemical_formula_sum 'C27 H35 Cl5 N3 Rh'
_chemical_formula_weight 681.74
_chemical_name_systematic JSRhGu
_space_group_crystal_system triclinic
_space_group_IT_number 2
_space_group_name_Hall '-P 1'
_space_group_name_H-M_alt 'P -1'
_symmetry_space_group_name_Hall '-P 1'
_symmetry_space_group_name_H-M 'P -1'
_atom_sites_solution_hydrogens mixed
_atom_sites_solution_primary direct
_atom_sites_solution_secondary difmap
_audit_creation_date 2014-11-12T18:42:02-00:00
_audit_creation_method 'WinGX routine CIF_UPDATE'
_audit_update_record
;
2015-03-13 deposited with the CCDC.
2015-08-19 downloaded from the CCDC.
;
_cell_angle_alpha 80.6465(11)
_cell_angle_beta 68.8848(10)
_cell_angle_gamma 63.5599(10)
_cell_formula_units_Z 2
_cell_length_a 11.1440(2)
_cell_length_b 11.7173(2)
_cell_length_c 13.5405(2)
_cell_measurement_reflns_used 9990
_cell_measurement_temperature 100(2)
_cell_measurement_theta_max 30.78
_cell_measurement_theta_min 2.52
_cell_measurement_wavelength 0.71073
_cell_volume 1476.84(5)
_computing_cell_refinement 'SAINT V8.34A integration software'
_computing_data_collection 'Bruker APEX2 software'
_computing_data_reduction 'SORTAV (Blessing, 1995)'
_computing_molecular_graphics 'ORTEP-3 for Windows (Farrugia, 2012)'
_computing_publication_material 'WinGX publication routines (Farrugia, 2012)'
_computing_structure_refinement 'SHELXL-2014/7 (Sheldrick, 2014)'
_computing_structure_solution 'SHELXT-2014 (Sheldrick, 2014)'
_diffrn_ambient_temperature 100(2)
_diffrn_detector 'APEX-II CCD'
_diffrn_measured_fraction_theta_full 0.998
_diffrn_measured_fraction_theta_max 0.993
_diffrn_measurement_device '\k-geometry diffractometer'
_diffrn_measurement_device_type 'Bruker APEX-II'
_diffrn_measurement_method '\f or \w oscillation scans'
_diffrn_orient_matrix_UB_11 0.080351
_diffrn_orient_matrix_UB_12 -0.078161
_diffrn_orient_matrix_UB_13 -0.038405
_diffrn_orient_matrix_UB_21 -0.041973
_diffrn_orient_matrix_UB_22 -0.054365
_diffrn_orient_matrix_UB_23 0.051778
_diffrn_orient_matrix_UB_31 -0.054941
_diffrn_orient_matrix_UB_32 0.004485
_diffrn_orient_matrix_UB_33 -0.045953
_diffrn_radiation_monochromator graphite
_diffrn_radiation_probe x-ray
_diffrn_radiation_type MoK\a
_diffrn_radiation_wavelength 0.71073
_diffrn_reflns_av_R_equivalents 0.0583
_diffrn_reflns_av_unetI/netI 0.0546
_diffrn_reflns_laue_measured_fraction_full 0.998
_diffrn_reflns_laue_measured_fraction_max 0.993
_diffrn_reflns_limit_h_max 16
_diffrn_reflns_limit_h_min -16
_diffrn_reflns_limit_k_max 17
_diffrn_reflns_limit_k_min -17
_diffrn_reflns_limit_l_max 19
_diffrn_reflns_limit_l_min -19
_diffrn_reflns_number 58363
_diffrn_reflns_point_group_measured_fraction_full 0.998
_diffrn_reflns_point_group_measured_fraction_max 0.993
_diffrn_reflns_reduction_process
;
        Scaled and merged with Sortav
        R.H. Blessing, (1987) Cryst. Rev. 1, 3-58
        R.H. Blessing, (1989) J. Appl. Cryst. 22, 396-397
;
_diffrn_reflns_theta_full 25.242
_diffrn_reflns_theta_max 31.611
_diffrn_reflns_theta_min 1.612
_diffrn_source 'sealed x-ray tube'
_diffrn_standards_number 0
_exptl_absorpt_coefficient_mu 1.052
_exptl_absorpt_correction_T_max 0.809
_exptl_absorpt_correction_T_min 0.712
_exptl_absorpt_correction_type multi-scan
_exptl_absorpt_process_details
;
SADABS-2014/4 - Bruker AXS area detector scaling and absorption correction
;
_exptl_crystal_colour orange
_exptl_crystal_density_diffrn 1.533
_exptl_crystal_density_method 'not measured'
_exptl_crystal_description Prism
_exptl_crystal_F_000 696
_exptl_crystal_size_max 0.39
_exptl_crystal_size_mid 0.23
_exptl_crystal_size_min 0.2
_refine_diff_density_max 0.856
_refine_diff_density_min -0.79
_refine_diff_density_rms 0.108
_refine_ls_extinction_method none
_refine_ls_goodness_of_fit_ref 1.057
_refine_ls_hydrogen_treatment mixed
_refine_ls_matrix_type full
_refine_ls_number_constraints 0
_refine_ls_number_parameters 336
_refine_ls_number_reflns 9859
_refine_ls_number_restraints 0
_refine_ls_restrained_S_all 1.057
_refine_ls_R_factor_all 0.0466
_refine_ls_R_factor_gt 0.0344
_refine_ls_shift/su_max 0.001
_refine_ls_shift/su_mean 0
_refine_ls_structure_factor_coef Fsqd
_refine_ls_weighting_details 'w=1/[\s^2^(Fo^2^)+(0.0240P)^2^+0.3719P] where P=(Fo^2^+2Fc^2^)/3'
_refine_ls_weighting_scheme calc
_refine_ls_wR_factor_gt 0.0646
_refine_ls_wR_factor_ref 0.0686
_reflns_Friedel_coverage 0
_reflns_number_gt 8221
_reflns_number_total 9859
_reflns_threshold_expression 'I > 2\s(I)'
_cod_data_source_file c5cc06388d2.cif
_cod_data_source_block shelx
_cod_original_cell_volume 1476.85(5)
_cod_database_code 7117882
_shelx_estimated_absorpt_t_min 0.684
_shelx_estimated_absorpt_t_max 0.817

loop_
_space_group_symop_operation_xyz
'x, y, z'
'-x, -y, -z'

loop_
_atom_site_label
_atom_site_type_symbol
_atom_site_fract_x
_atom_site_fract_y
_atom_site_fract_z
_atom_site_U_iso_or_equiv
_atom_site_adp_type
_atom_site_occupancy
_atom_site_site_symmetry_order
_atom_site_calc_flag
_atom_site_refinement_flags_posn
_atom_site_refinement_flags_adp
Rh1 Rh 0.28879(2) 0.41244(2) 0.14267(2) 0.00808(4) Uani 1 1 d . .
Cl1 Cl 0.54526(4) 0.31500(4) 0.07775(3) 0.01292(9) Uani 1 1 d . .
C1 C 0.23525(18) 0.47504(17) 0.36640(14) 0.0097(3) Uani 1 1 d . .
C2 C 0.29419(18) 0.37766(17) 0.29243(14) 0.0095(3) Uani 1 1 d . .
C3 C 0.35358(19) 0.25259(17) 0.32843(14) 0.0122(4) Uani 1 1 d . .
H3 H 0.3948 0.1845 0.2801 0.015 Uiso 1 1 calc R U
C4 C 0.3547(2) 0.22397(18) 0.43190(15) 0.0137(4) Uani 1 1 d . .
H4 H 0.3943 0.1378 0.4537 0.016 Uiso 1 1 calc R U
C5 C 0.29761(19) 0.32202(18) 0.50287(14) 0.0137(4) Uani 1 1 d . .
H5 H 0.2988 0.3036 0.5736 0.016 Uiso 1 1 calc R U
C6 C 0.23888(19) 0.44698(18) 0.47011(14) 0.0128(4) Uani 1 1 d . .
H6 H 0.2006 0.5144 0.5185 0.015 Uiso 1 1 calc R U
N7 N 0.16822(16) 0.60606(14) 0.33984(11) 0.0104(3) Uani 1 1 d . .
C8 C 0.0471(2) 0.69148(18) 0.42211(15) 0.0152(4) Uani 1 1 d . .
H8A H 0.0812 0.7201 0.4664 0.023 Uiso 1 1 calc R U
H8B H -0.0095 0.6461 0.466 0.023 Uiso 1 1 calc R U
H8C H -0.0116 0.7655 0.389 0.023 Uiso 1 1 calc R U
C9 C 0.22254(19) 0.65300(17) 0.24323(14) 0.0109(3) Uani 1 1 d . .
N10 N 0.29115(17) 0.58230(15) 0.15990(13) 0.0110(3) Uani 1 1 d . .
N11 N 0.19438(17) 0.78113(14) 0.24275(12) 0.0130(3) Uani 1 1 d . .
C12 C 0.1809(2) 0.85744(17) 0.14754(15) 0.0160(4) Uani 1 1 d . .
H12A H 0.2731 0.8567 0.1041 0.024 Uiso 1 1 calc R U
H12B H 0.1119 0.9453 0.1676 0.024 Uiso 1 1 calc R U
H12C H 0.1487 0.8216 0.1069 0.024 Uiso 1 1 calc R U
C13 C 0.2315(2) 0.82324(17) 0.31575(14) 0.0127(4) Uani 1 1 d . .
C14 C 0.3435(2) 0.73889(19) 0.35101(15) 0.0157(4) Uani 1 1 d . .
H14 H 0.3959 0.6538 0.3256 0.019 Uiso 1 1 calc R U
C15 C 0.3787(2) 0.7791(2) 0.42318(16) 0.0211(4) Uani 1 1 d . .
H15 H 0.4545 0.7208 0.4475 0.025 Uiso 1 1 calc R U
C16 C 0.3052(3) 0.9024(2) 0.45998(17) 0.0257(5) Uani 1 1 d . .
H16 H 0.3302 0.9294 0.5092 0.031 Uiso 1 1 calc R U
C17 C 0.1947(3) 0.9866(2) 0.42452(17) 0.0277(5) Uani 1 1 d . .
H17 H 0.1441 1.0721 0.4492 0.033 Uiso 1 1 calc R U
C18 C 0.1567(2) 0.94738(19) 0.35299(16) 0.0222(5) Uani 1 1 d . .
H18 H 0.0798 1.0056 0.3298 0.027 Uiso 1 1 calc R U
C31 C 0.26552(19) 0.35746(18) 0.00074(14) 0.0132(4) Uani 1 1 d . .
C32 C 0.16153(19) 0.48087(17) 0.03075(14) 0.0118(4) Uani 1 1 d . .
C33 C 0.07821(18) 0.47667(17) 0.14148(14) 0.0111(3) Uani 1 1 d . .
C34 C 0.12647(19) 0.34550(17) 0.17487(14) 0.0116(4) Uani 1 1 d . .
C35 C 0.24736(19) 0.27237(17) 0.09122(14) 0.0123(4) Uani 1 1 d . .
C36 C 0.3792(2) 0.3162(2) -0.10385(15) 0.0196(4) Uani 1 1 d . .
H36A H 0.357 0.2681 -0.1421 0.029 Uiso 1 1 calc R U
H36B H 0.4703 0.2621 -0.0927 0.029 Uiso 1 1 calc R U
H36C H 0.3851 0.3914 -0.1454 0.029 Uiso 1 1 calc R U
C37 C 0.1386(2) 0.59924(18) -0.03518(15) 0.0182(4) Uani 1 1 d . .
H37A H 0.2063 0.578 -0.107 0.027 Uiso 1 1 calc R U
H37B H 0.1527 0.6601 -0.0038 0.027 Uiso 1 1 calc R U
H37C H 0.0418 0.6373 -0.038 0.027 Uiso 1 1 calc R U
C38 C -0.0486(2) 0.58631(18) 0.20260(15) 0.0168(4) Uani 1 1 d . .
H38A H -0.1326 0.5948 0.1885 0.025 Uiso 1 1 calc R U
H38B H -0.0346 0.6647 0.1811 0.025 Uiso 1 1 calc R U
H38C H -0.0621 0.5716 0.2784 0.025 Uiso 1 1 calc R U
C39 C 0.0604(2) 0.29625(19) 0.27859(15) 0.0172(4) Uani 1 1 d . .
H39A H -0.0124 0.2747 0.273 0.026 Uiso 1 1 calc R U
H39B H 0.0169 0.3617 0.3329 0.026 Uiso 1 1 calc R U
H39C H 0.1333 0.2199 0.2981 0.026 Uiso 1 1 calc R U
C40 C 0.3324(2) 0.13101(18) 0.08943(16) 0.0186(4) Uani 1 1 d . .
H40A H 0.322 0.099 0.1621 0.028 Uiso 1 1 calc R U
H40B H 0.4325 0.1111 0.0507 0.028 Uiso 1 1 calc R U
H40C H 0.2983 0.0905 0.0543 0.028 Uiso 1 1 calc R U
C50 C 0.6329(2) 0.3279(2) 0.29961(17) 0.0265(5) Uani 1 1 d . .
H50A H 0.5614 0.3052 0.3566 0.032 Uiso 1 1 calc R U
H50B H 0.5951 0.3649 0.2402 0.032 Uiso 1 1 calc R U
Cl51 Cl 0.66087(6) 0.44302(5) 0.34751(4) 0.02590(12) Uani 1 1 d . .
Cl52 Cl 0.79078(7) 0.18918(5) 0.25604(5) 0.03192(14) Uani 1 1 d . .
C60 C 0.6856(2) -0.0070(2) 0.16635(17) 0.0236(5) Uani 1 1 d . .
H60A H 0.6217 -0.0237 0.1413 0.028 Uiso 1 1 calc R U
H60B H 0.6488 0.0864 0.1733 0.028 Uiso 1 1 calc R U
Cl61 Cl 0.68604(8) -0.07984(6) 0.29120(5) 0.04331(17) Uani 1 1 d . .
Cl62 Cl 0.85725(6) -0.06528(6) 0.07274(4) 0.02980(13) Uani 1 1 d . .
H10 H 0.332(2) 0.612(2) 0.1088(18) 0.019(6) Uiso 1 1 d . .

loop_
_atom_site_aniso_label
_atom_site_aniso_U_11
_atom_site_aniso_U_22
_atom_site_aniso_U_33
_atom_site_aniso_U_23
_atom_site_aniso_U_13
_atom_site_aniso_U_12
Rh1 0.00809(7) 0.00861(7) 0.00768(7) -0.00075(5) -0.00244(5) -0.00349(5)
Cl1 0.0090(2) 0.0161(2) 0.0114(2) 0.00041(17) -0.00243(17) -0.00422(17)
C1 0.0090(8) 0.0112(8) 0.0100(8) 0.0022(7) -0.0027(7) -0.0061(7)
C2 0.0094(8) 0.0111(8) 0.0101(8) 0.0012(7) -0.0035(7) -0.0062(7)
C3 0.0103(8) 0.0122(9) 0.0149(9) -0.0012(7) -0.0038(7) -0.0052(7)
C4 0.0136(9) 0.0132(9) 0.0152(9) 0.0059(7) -0.0067(8) -0.0067(8)
C5 0.0129(9) 0.0193(10) 0.0100(9) 0.0033(7) -0.0039(7) -0.0087(8)
C6 0.0132(9) 0.0160(9) 0.0101(9) -0.0028(7) -0.0016(7) -0.0076(8)
N7 0.0120(7) 0.0087(7) 0.0086(7) -0.0006(6) -0.0014(6) -0.0042(6)
C8 0.0131(9) 0.0139(9) 0.0139(9) -0.0022(7) -0.0006(8) -0.0039(8)
C9 0.0114(8) 0.0110(9) 0.0124(9) 0.0006(7) -0.0052(7) -0.0056(7)
N10 0.0137(8) 0.0125(8) 0.0084(7) 0.0010(6) -0.0026(6) -0.0079(7)
N11 0.0214(8) 0.0091(7) 0.0119(8) 0.0018(6) -0.0077(7) -0.0082(7)
C12 0.0221(10) 0.0107(9) 0.0141(9) 0.0011(7) -0.0079(8) -0.0048(8)
C13 0.0187(9) 0.0121(9) 0.0103(9) 0.0006(7) -0.0038(8) -0.0099(8)
C14 0.0159(9) 0.0175(10) 0.0150(9) -0.0024(8) -0.0032(8) -0.0087(8)
C15 0.0250(11) 0.0281(12) 0.0186(10) 0.0031(9) -0.0111(9) -0.0162(10)
C16 0.0453(14) 0.0282(12) 0.0186(11) 0.0038(9) -0.0145(10) -0.0264(11)
C17 0.0510(15) 0.0157(10) 0.0221(11) -0.0012(9) -0.0135(11) -0.0173(11)
C18 0.0356(13) 0.0102(9) 0.0219(11) 0.0026(8) -0.0140(10) -0.0079(9)
C31 0.0131(9) 0.0170(9) 0.0116(9) -0.0028(7) -0.0051(7) -0.0064(8)
C32 0.0114(9) 0.0148(9) 0.0117(9) 0.0006(7) -0.0059(7) -0.0062(7)
C33 0.0092(8) 0.0119(9) 0.0130(9) -0.0022(7) -0.0046(7) -0.0035(7)
C34 0.0115(9) 0.0121(9) 0.0147(9) 0.0009(7) -0.0060(7) -0.0069(7)
C35 0.0120(9) 0.0116(9) 0.0156(9) -0.0029(7) -0.0066(8) -0.0044(7)
C36 0.0184(10) 0.0233(11) 0.0136(10) -0.0049(8) -0.0044(8) -0.0047(9)
C37 0.0211(10) 0.0187(10) 0.0165(10) 0.0050(8) -0.0102(9) -0.0083(9)
C38 0.0123(9) 0.0160(10) 0.0184(10) -0.0021(8) -0.0043(8) -0.0027(8)
C39 0.0146(9) 0.0201(10) 0.0185(10) 0.0029(8) -0.0043(8) -0.0106(8)
C40 0.0206(10) 0.0121(9) 0.0236(11) -0.0049(8) -0.0096(9) -0.0037(8)
C50 0.0235(11) 0.0437(14) 0.0221(11) -0.0021(10) -0.0073(10) -0.0220(11)
Cl51 0.0235(3) 0.0291(3) 0.0282(3) -0.0023(2) -0.0121(2) -0.0102(2)
Cl52 0.0428(3) 0.0260(3) 0.0384(3) 0.0033(2) -0.0217(3) -0.0187(3)
C60 0.0213(11) 0.0206(11) 0.0261(12) 0.0004(9) -0.0081(9) -0.0063(9)
Cl61 0.0567(4) 0.0227(3) 0.0273(3) 0.0058(2) -0.0002(3) -0.0094(3)
Cl62 0.0223(3) 0.0315(3) 0.0243(3) 0.0030(2) -0.0068(2) -0.0034(2)

loop_
_atom_type_symbol
_atom_type_description
_atom_type_scat_dispersion_real
_atom_type_scat_dispersion_imag
_atom_type_scat_source
C C 0.0033 0.0016 'International Tables Vol C Tables 4.2.6.8 and 6.1.1.4'
H H 0 0 'International Tables Vol C Tables 4.2.6.8 and 6.1.1.4'
Cl Cl 0.1484 0.1585 'International Tables Vol C Tables 4.2.6.8 and 6.1.1.4'
N N 0.0061 0.0033 'International Tables Vol C Tables 4.2.6.8 and 6.1.1.4'
Rh Rh -1.1178 0.9187 'International Tables Vol C Tables 4.2.6.8 and 6.1.1.4'

loop_
_geom_angle_atom_site_label_1
_geom_angle_atom_site_label_2
_geom_angle_atom_site_label_3
_geom_angle
C2 Rh1 N10 84.79(6)
C2 Rh1 C33 110.44(7)
N10 Rh1 C33 100.72(6)
C2 Rh1 C34 92.59(7)
N10 Rh1 C34 135.37(7)
C33 Rh1 C34 39.21(7)
C2 Rh1 C35 111.21(7)
N10 Rh1 C35 161.23(6)
C33 Rh1 C35 65.17(7)
C34 Rh1 C35 38.42(7)
C2 Rh1 C31 149.80(7)
N10 Rh1 C31 125.06(7)
C33 Rh1 C31 63.59(7)
C34 Rh1 C31 63.70(7)
C35 Rh1 C31 38.61(7)
C2 Rh1 C32 149.10(7)
N10 Rh1 C32 97.88(6)
C33 Rh1 C32 38.72(7)
C34 Rh1 C32 63.94(7)
C35 Rh1 C32 63.35(6)
C31 Rh1 C32 36.14(6)
C2 Rh1 Cl1 89.34(5)
N10 Rh1 Cl1 89.75(5)
C33 Rh1 Cl1 158.22(5)
C34 Rh1 Cl1 134.84(5)
C35 Rh1 Cl1 99.85(5)
C31 Rh1 Cl1 94.76(5)
C32 Rh1 Cl1 121.34(5)
C6 C1 C2 120.98(16)
C6 C1 N7 117.29(15)
C2 C1 N7 121.73(15)
C3 C2 C1 116.58(15)
C3 C2 Rh1 120.74(12)
C1 C2 Rh1 122.64(13)
C4 C3 C2 122.72(16)
C4 C3 H3 118.6
C2 C3 H3 118.6
C5 C4 C3 119.49(17)
C5 C4 H4 120.3
C3 C4 H4 120.3
C6 C5 C4 119.53(16)
C6 C5 H5 120.2
C4 C5 H5 120.2
C5 C6 C1 120.68(16)
C5 C6 H6 119.7
C1 C6 H6 119.7
C9 N7 C1 121.09(15)
C9 N7 C8 120.59(15)
C1 N7 C8 118.09(15)
N7 C8 H8A 109.5
N7 C8 H8B 109.5
H8A C8 H8B 109.5
N7 C8 H8C 109.5
H8A C8 H8C 109.5
H8B C8 H8C 109.5
N10 C9 N7 121.28(17)
N10 C9 N11 123.85(17)
N7 C9 N11 114.84(15)
C9 N10 Rh1 126.28(14)
C9 N10 H10 115.3(16)
Rh1 N10 H10 118.1(16)
C9 N11 C13 118.37(14)
C9 N11 C12 119.66(14)
C13 N11 C12 117.79(14)
N11 C12 H12A 109.5
N11 C12 H12B 109.5
H12A C12 H12B 109.5
N11 C12 H12C 109.5
H12A C12 H12C 109.5
H12B C12 H12C 109.5
C18 C13 C14 119.37(16)
C18 C13 N11 120.73(16)
C14 C13 N11 119.89(16)
C15 C14 C13 120.02(18)
C15 C14 H14 120
C13 C14 H14 120
C16 C15 C14 120.83(19)
C16 C15 H15 119.6
C14 C15 H15 119.6
C15 C16 C17 119.29(17)
C15 C16 H16 120.4
C17 C16 H16 120.4
C16 C17 C18 120.65(19)
C16 C17 H17 119.7
C18 C17 H17 119.7
C13 C18 C17 119.83(19)
C13 C18 H18 120.1
C17 C18 H18 120.1
C32 C31 C35 108.34(16)
C32 C31 C36 127.27(18)
C35 C31 C36 124.38(17)
C32 C31 Rh1 71.98(9)
C35 C31 Rh1 67.21(9)
C36 C31 Rh1 125.40(12)
C31 C32 C33 107.95(16)
C31 C32 C37 127.60(17)
C33 C32 C37 124.43(16)
C31 C32 Rh1 71.88(9)
C33 C32 Rh1 65.83(9)
C37 C32 Rh1 126.33(12)
C34 C33 C32 107.74(15)
C34 C33 C38 126.27(17)
C32 C33 C38 125.33(16)
C34 C33 Rh1 71.60(9)
C32 C33 Rh1 75.45(10)
C38 C33 Rh1 125.97(11)
C35 C34 C33 107.72(16)
C35 C34 C39 126.55(17)
C33 C34 C39 125.73(17)
C35 C34 Rh1 70.87(10)
C33 C34 Rh1 69.19(10)
C39 C34 Rh1 125.50(11)
C34 C35 C31 107.83(16)
C34 C35 C40 126.93(18)
C31 C35 C40 124.89(17)
C34 C35 Rh1 70.71(9)
C31 C35 Rh1 74.17(10)
C40 C35 Rh1 126.10(11)
C31 C36 H36A 109.5
C31 C36 H36B 109.5
H36A C36 H36B 109.5
C31 C36 H36C 109.5
H36A C36 H36C 109.5
H36B C36 H36C 109.5
C32 C37 H37A 109.5
C32 C37 H37B 109.5
H37A C37 H37B 109.5
C32 C37 H37C 109.5
H37A C37 H37C 109.5
H37B C37 H37C 109.5
C33 C38 H38A 109.5
C33 C38 H38B 109.5
H38A C38 H38B 109.5
C33 C38 H38C 109.5
H38A C38 H38C 109.5
H38B C38 H38C 109.5
C34 C39 H39A 109.5
C34 C39 H39B 109.5
H39A C39 H39B 109.5
C34 C39 H39C 109.5
H39A C39 H39C 109.5
H39B C39 H39C 109.5
C35 C40 H40A 109.5
C35 C40 H40B 109.5
H40A C40 H40B 109.5
C35 C40 H40C 109.5
H40A C40 H40C 109.5
H40B C40 H40C 109.5
Cl52 C50 Cl51 111.64(11)
Cl52 C50 H50A 109.3
Cl51 C50 H50A 109.3
Cl52 C50 H50B 109.3
Cl51 C50 H50B 109.3
H50A C50 H50B 108
Cl62 C60 Cl61 111.25(11)
Cl62 C60 H60A 109.4
Cl61 C60 H60A 109.4
Cl62 C60 H60B 109.4
Cl61 C60 H60B 109.4
H60A C60 H60B 108

loop_
_geom_bond_atom_site_label_1
_geom_bond_atom_site_label_2
_geom_bond_distance
Rh1 C2 2.0197(16)
Rh1 N10 2.0539(15)
Rh1 C33 2.1270(16)
Rh1 C34 2.1591(17)
Rh1 C35 2.1612(16)
Rh1 C31 2.2553(16)
Rh1 C32 2.2566(15)
Rh1 Cl1 2.4198(5)
C1 C6 1.400(2)
C1 C2 1.402(2)
C1 N7 1.427(2)
C2 C3 1.400(2)
C3 C4 1.390(2)
C3 H3 0.95
C4 C5 1.384(3)
C4 H4 0.95
C5 C6 1.383(3)
C5 H5 0.95
C6 H6 0.95
N7 C9 1.368(2)
N7 C8 1.463(2)
C8 H8A 0.98
C8 H8B 0.98
C8 H8C 0.98
C9 N10 1.289(2)
C9 N11 1.390(2)
N10 H10 0.80(2)
N11 C13 1.424(2)
N11 C12 1.459(2)
C12 H12A 0.98
C12 H12B 0.98
C12 H12C 0.98
C13 C18 1.386(3)
C13 C14 1.393(2)
C14 C15 1.386(2)
C14 H14 0.95
C15 C16 1.376(3)
C15 H15 0.95
C16 C17 1.382(3)
C16 H16 0.95
C17 C18 1.394(3)
C17 H17 0.95
C18 H18 0.95
C31 C32 1.399(3)
C31 C35 1.463(3)
C31 C36 1.493(3)
C32 C33 1.458(3)
C32 C37 1.494(3)
C33 C34 1.438(2)
C33 C38 1.490(3)
C34 C35 1.421(3)
C34 C39 1.489(3)
C35 C40 1.497(3)
C36 H36A 0.98
C36 H36B 0.98
C36 H36C 0.98
C37 H37A 0.98
C37 H37B 0.98
C37 H37C 0.98
C38 H38A 0.98
C38 H38B 0.98
C38 H38C 0.98
C39 H39A 0.98
C39 H39B 0.98
C39 H39C 0.98
C40 H40A 0.98
C40 H40B 0.98
C40 H40C 0.98
C50 Cl52 1.762(2)
C50 Cl51 1.772(2)
C50 H50A 0.99
C50 H50B 0.99
C60 Cl62 1.762(2)
C60 Cl61 1.766(2)
C60 H60A 0.99
C60 H60B 0.99

loop_
_geom_hbond_atom_site_label_D
_geom_hbond_atom_site_label_H
_geom_hbond_atom_site_label_A
_geom_hbond_distance_DH
_geom_hbond_distance_HA
_geom_hbond_distance_DA
_geom_hbond_angle_DHA
_geom_hbond_site_symmetry_A
C6 H6 Cl51 0.95 2.99 3.6486(16) 127.9 2_666
C12 H12A Cl1 0.98 2.93 3.536(2) 120.8 2_665
C14 H14 Cl51 0.95 2.97 3.680(2) 132.8 .
C50 H50B Cl1 0.99 2.66 3.5204(19) 145.4 .
C60 H60B Cl1 0.99 2.72 3.570(2) 144.7 .
C60 H60B Cl52 0.99 2.94 3.530(2) 119.5 .
N10 H10 Cl1 0.80(2) 2.61(2) 3.4052(18) 169(2) 2_665

loop_
_geom_torsion_atom_site_label_1
_geom_torsion_atom_site_label_2
_geom_torsion_atom_site_label_3
_geom_torsion_atom_site_label_4
_geom_torsion
C6 C1 C2 C3 1.1(2)
N7 C1 C2 C3 -178.27(15)
C6 C1 C2 Rh1 178.86(13)
N7 C1 C2 Rh1 -0.5(2)
C1 C2 C3 C4 0.3(3)
Rh1 C2 C3 C4 -177.45(13)
C2 C3 C4 C5 -1.3(3)
C3 C4 C5 C6 0.7(3)
C4 C5 C6 C1 0.7(3)
C2 C1 C6 C5 -1.7(3)
N7 C1 C6 C5 177.75(16)
C6 C1 N7 C9 141.16(16)
C2 C1 N7 C9 -39.4(2)
C6 C1 N7 C8 -33.4(2)
C2 C1 N7 C8 146.00(16)
C1 N7 C9 N10 30.4(2)
C8 N7 C9 N10 -155.12(16)
C1 N7 C9 N11 -151.19(14)
C8 N7 C9 N11 23.3(2)
N7 C9 N10 Rh1 17.3(2)
N11 C9 N10 Rh1 -160.87(12)
N10 C9 N11 C13 -128.00(18)
N7 C9 N11 C13 53.7(2)
N10 C9 N11 C12 28.5(3)
N7 C9 N11 C12 -149.81(16)
C9 N11 C13 C18 -151.52(19)
C12 N11 C13 C18 51.5(3)
C9 N11 C13 C14 28.0(3)
C12 N11 C13 C14 -128.96(19)
C18 C13 C14 C15 0.4(3)
N11 C13 C14 C15 -179.11(18)
C13 C14 C15 C16 -0.8(3)
C14 C15 C16 C17 0.3(3)
C15 C16 C17 C18 0.6(4)
C14 C13 C18 C17 0.4(3)
N11 C13 C18 C17 179.9(2)
C16 C17 C18 C13 -0.9(3)
C35 C31 C32 C33 1.50(18)
C36 C31 C32 C33 -177.22(16)
Rh1 C31 C32 C33 -56.03(11)
C35 C31 C32 C37 179.85(15)
C36 C31 C32 C37 1.1(3)
Rh1 C31 C32 C37 122.33(17)
C35 C31 C32 Rh1 57.52(11)
C36 C31 C32 Rh1 -121.20(17)
C31 C32 C33 C34 -5.07(18)
C37 C32 C33 C34 176.51(15)
Rh1 C32 C33 C34 -64.82(11)
C31 C32 C33 C38 -176.20(15)
C37 C32 C33 C38 5.4(3)
Rh1 C32 C33 C38 124.04(16)
C31 C32 C33 Rh1 59.76(11)
C37 C32 C33 Rh1 -118.67(16)
C32 C33 C34 C35 6.70(17)
C38 C33 C34 C35 177.73(15)
Rh1 C33 C34 C35 -60.70(11)
C32 C33 C34 C39 -173.14(15)
C38 C33 C34 C39 -2.1(3)
Rh1 C33 C34 C39 119.46(16)
C32 C33 C34 Rh1 67.39(11)
C38 C33 C34 Rh1 -121.57(16)
C33 C34 C35 C31 -5.78(17)
C39 C34 C35 C31 174.06(15)
Rh1 C34 C35 C31 -65.41(11)
C33 C34 C35 C40 -179.18(15)
C39 C34 C35 C40 0.7(3)
Rh1 C34 C35 C40 121.19(16)
C33 C34 C35 Rh1 59.63(11)
C39 C34 C35 Rh1 -120.53(16)
C32 C31 C35 C34 2.66(18)
C36 C31 C35 C34 -178.57(15)
Rh1 C31 C35 C34 63.14(11)
C32 C31 C35 C40 176.23(15)
C36 C31 C35 C40 -5.0(3)
Rh1 C31 C35 C40 -123.29(16)
C32 C31 C35 Rh1 -60.48(11)
C36 C31 C35 Rh1 118.29(16)
